data_1550713
loop_
_publ_author_name
'Seki, Tomohiro'
'Mashimo, Takaki'
'Ito, Hajime'

_publ_section_title
;
 Anisotropic strain release in a thermosalient crystal: Correlation
 between the microscopic orientation of molecular rearrangements and the
 macroscopic mechanical motion
;
_journal_name_full 'Chemical Science'
_journal_paper_doi 10.1039/C8SC05563G
_journal_year 2019
_chemical_formula_moiety 'C27 H19 Au Cl N'
_chemical_formula_sum 'C27 H19 Au Cl N'
_chemical_formula_weight 589.85
_chemical_name_systematic 1_-75C
_space_group_crystal_system monoclinic
_space_group_IT_number 14
_space_group_name_Hall '-P 2ybc'
_space_group_name_H-M_alt 'P 1 21/c 1'
_symmetry_space_group_name_Hall '-P 2ybc'
_symmetry_space_group_name_H-M 'P 1 21/c 1'
_atom_sites_solution_hydrogens geom
_atom_sites_solution_primary dual
_audit_creation_date 2018-08-02
_audit_creation_method
;
Olex2 1.2
(compiled 2018.05.29 svn.r3508 for OlexSys, GUI svn.r5506)
;
_audit_update_record
;
2018-12-11 deposited with the CCDC.    2019-03-06 downloaded from the CCDC.
;
_cell_angle_alpha 90
_cell_angle_beta 107.922(3)
_cell_angle_gamma 90
_cell_formula_units_Z 4
_cell_length_a 11.5535(3)
_cell_length_b 11.5464(3)
_cell_length_c 17.0207(4)
_cell_measurement_reflns_used 11744
_cell_measurement_temperature 198
_cell_measurement_theta_max 28.8760
_cell_measurement_theta_min 3.0580
_cell_volume 2160.41(10)
_computing_cell_refinement 'CrysAlisPro 1.171.39.43a (Rigaku OD, 2018)'
_computing_data_collection 'CrysAlisPro 1.171.39.43a (Rigaku OD, 2018)'
_computing_data_reduction 'CrysAlisPro 1.171.39.43a (Rigaku OD, 2018)'
_computing_molecular_graphics 'Olex2 (Dolomanov et al., 2009)'
_computing_publication_material 'Olex2 (Dolomanov et al., 2009)'
_computing_structure_refinement 'ShelXL (Sheldrick, 2015)'
_computing_structure_solution 'ShelXT (Sheldrick, 2015)'
_diffrn_ambient_temperature 198
_diffrn_detector 'PLATUS 200K area detector'
_diffrn_detector_area_resol_mean 5.811
_diffrn_detector_type 'HPC area detector'
_diffrn_measured_fraction_theta_full 0.996
_diffrn_measured_fraction_theta_max 0.887
_diffrn_measurement_details
;
List of Runs (angles in degrees, time in seconds):

  # Type    Start    End  Width  t~exp~   \w     \q     \k     \f   Frames
#--------------------------------------------------------------------------
  1  \w    -19.00   6.00   0.50    0.52    --    5.00  45.00 -14.00   50
  2  \w    -32.00  -7.00   0.50    0.52    --   -7.30  45.00 -14.00   50
  3  \w    -13.00  82.00   0.50    0.52    --   -7.30   0.00-120.00  190
  4  \w    -97.00  81.00   0.50    0.52    --   -7.30  43.00 -90.00  356
  5  \w    -71.00 -45.00   0.50    0.52    --   -7.30   0.00-120.00   52
;
_diffrn_measurement_device 'four-circle diffractometer'
_diffrn_measurement_device_type 'Rigaku XtaLAB P200'
_diffrn_measurement_method '\w scans'
_diffrn_orient_matrix_type 'CrysAlisPro convention (1999,Acta A55,543-557)'
_diffrn_orient_matrix_UB_11 0.0634245000
_diffrn_orient_matrix_UB_12 0.0108300000
_diffrn_orient_matrix_UB_13 0.0113971000
_diffrn_orient_matrix_UB_21 -0.0100303000
_diffrn_orient_matrix_UB_22 0.0422523000
_diffrn_orient_matrix_UB_23 -0.0316854000
_diffrn_orient_matrix_UB_31 -0.0061796000
_diffrn_orient_matrix_UB_32 0.0432595000
_diffrn_orient_matrix_UB_33 0.0280053000
_diffrn_radiation_monochromator 'multi-layer mirror optics'
_diffrn_radiation_probe x-ray
_diffrn_radiation_type MoK\a
_diffrn_radiation_wavelength 0.71073
_diffrn_reflns_av_R_equivalents 0.0463
_diffrn_reflns_av_unetI/netI 0.0357
_diffrn_reflns_Laue_measured_fraction_full 0.996
_diffrn_reflns_Laue_measured_fraction_max 0.887
_diffrn_reflns_limit_h_max 15
_diffrn_reflns_limit_h_min -14
_diffrn_reflns_limit_k_max 12
_diffrn_reflns_limit_k_min -15
_diffrn_reflns_limit_l_max 23
_diffrn_reflns_limit_l_min -20
_diffrn_reflns_number 21065
_diffrn_reflns_point_group_measured_fraction_full 0.996
_diffrn_reflns_point_group_measured_fraction_max 0.887
_diffrn_reflns_theta_full 25.242
_diffrn_reflns_theta_max 28.866
_diffrn_reflns_theta_min 2.587
_diffrn_source 'rotating anode X-ray generator'
_diffrn_source_type micromax007
_exptl_absorpt_coefficient_mu 6.947
_exptl_absorpt_correction_T_max 1.00000
_exptl_absorpt_correction_T_min 0.45137
_exptl_absorpt_correction_type multi-scan
_exptl_absorpt_process_details
;
CrysAlisPro 1.171.39.43a (Rigaku Oxford Diffraction, 2018)
Empirical absorption correction using spherical harmonics,
 implemented in SCALE3 ABSPACK scaling algorithm.
;
_exptl_crystal_colour yellow
_exptl_crystal_colour_primary yellow
_exptl_crystal_density_diffrn 1.813
_exptl_crystal_description block
_exptl_crystal_F_000 1136
_exptl_crystal_size_max 0.3
_exptl_crystal_size_mid 0.2
_exptl_crystal_size_min 0.05
_refine_diff_density_max 0.921
_refine_diff_density_min -0.749
_refine_diff_density_rms 0.099
_refine_ls_extinction_method none
_refine_ls_goodness_of_fit_ref 0.903
_refine_ls_hydrogen_treatment constr
_refine_ls_matrix_type full
_refine_ls_number_parameters 271
_refine_ls_number_reflns 5040
_refine_ls_number_restraints 0
_refine_ls_restrained_S_all 0.903
_refine_ls_R_factor_all 0.0313
_refine_ls_R_factor_gt 0.0249
_refine_ls_shift/su_max 0.002
_refine_ls_shift/su_mean 0.000
_refine_ls_structure_factor_coef Fsqd
_refine_ls_weighting_details 'w=1/[\s^2^(Fo^2^)+(0.0510P)^2^] where P=(Fo^2^+2Fc^2^)/3'
_refine_ls_weighting_scheme calc
_refine_ls_wR_factor_gt 0.0661
_refine_ls_wR_factor_ref 0.0693
_reflns_Friedel_coverage 0.000
_reflns_number_gt 4404
_reflns_number_total 5040
_reflns_threshold_expression 'I > 2\s(I)'
_cod_data_source_file c8sc05563g2.cif
_cod_data_source_block msm-178_-75deg
_cod_database_code 1550713
_shelx_shelxl_version_number 2018/1
_chemical_oxdiff_formula 'C11 H10 N O'
_shelx_space_group_comment
;
The symmetry employed for this shelxl refinement is uniquely defined
by the following loop, which should always be used as a source of
symmetry information in preference to the above space-group names.
They are only intended as comments.
;
_shelx_estimated_absorpt_t_max 0.723
_shelx_estimated_absorpt_t_min 0.230
_reflns_odcompleteness_completeness 99.29
_reflns_odcompleteness_iscentric 1
_reflns_odcompleteness_theta 26.32
_olex2_refinement_description
;
1. Fixed Uiso
 At 1.2 times of:
  All C(H) groups
2.a Aromatic/amide H refined with riding coordinates:
 C009(H009), C00A(H00A), C00B(H00B), C00C(H00C), C00E(H00E), C00F(H00F),
 C00G(H00G), C00H(H00H), C00I(H00I), C00J(H00J), C00L(H00L), C00M(H00M),
 C00N(H00N), C00O(H00O), C00P(H00P), C00R(H00R), C00S(H00S), C00T(H00T),
 C00U(H00U)
;
_olex2_submission_special_instructions 'No special instructions were received'
_oxdiff_exptl_absorpt_empirical_details
;
Empirical correction (ABSPACK) includes:
- Absorption correction using spherical harmonics
- Frame scaling
;
_oxdiff_exptl_absorpt_empirical_full_max 1.588
_oxdiff_exptl_absorpt_empirical_full_min 0.731

loop_
_space_group_symop_operation_xyz
'x, y, z'
'-x, y+1/2, -z+1/2'
'-x, -y, -z'
'x, -y-1/2, z-1/2'

loop_
_atom_site_label
_atom_site_type_symbol
_atom_site_fract_x
_atom_site_fract_y
_atom_site_fract_z
_atom_site_U_iso_or_equiv
_atom_site_adp_type
_atom_site_occupancy
_atom_site_site_symmetry_order
_atom_site_calc_flag
_atom_site_refinement_flags_posn
Au00 Au 0.45655(2) 0.27647(2) 0.50164(2) 0.03130(6) Uani 1 1 d .
Cl00 Cl 0.12223(9) 0.09426(9) -0.02861(5) 0.0564(2) Uani 1 1 d .
N003 N 0.3041(3) 0.2069(2) 0.32313(18) 0.0391(6) Uani 1 1 d .
C004 C 0.7970(3) 0.3620(2) 0.69474(17) 0.0297(6) Uani 1 1 d .
C005 C 0.2547(3) 0.1823(3) 0.23863(18) 0.0315(6) Uani 1 1 d .
C006 C 0.6969(3) 0.3055(2) 0.62799(17) 0.0278(6) Uani 1 1 d .
C007 C 0.5782(3) 0.3346(2) 0.60856(16) 0.0280(6) Uani 1 1 d .
C008 C 0.7397(3) 0.2181(2) 0.57813(19) 0.0296(7) Uani 1 1 d .
C009 C 0.2034(3) 0.0745(3) 0.21539(18) 0.0364(7) Uani 1 1 d .
H009 H 0.198004 0.019454 0.255593 0.044 Uiso 1 1 calc R
C00A C 0.8818(3) 0.2965(3) 0.7530(2) 0.0396(7) Uani 1 1 d .
H00A H 0.875068 0.214446 0.751467 0.047 Uiso 1 1 calc R
C00B C 0.4540(3) 0.5881(3) 0.7498(2) 0.0424(8) Uani 1 1 d .
H00B H 0.428410 0.645528 0.780892 0.051 Uiso 1 1 calc R
C00C C 0.2181(3) 0.2387(3) 0.0989(2) 0.0386(7) Uani 1 1 d .
H00C H 0.221357 0.294474 0.058611 0.046 Uiso 1 1 calc R
C00D C 0.3525(3) 0.2300(3) 0.3903(2) 0.0380(8) Uani 1 1 d .
C00E C 0.5221(3) 0.4955(3) 0.78861(19) 0.0381(7) Uani 1 1 d .
H00E H 0.540931 0.487542 0.846749 0.046 Uiso 1 1 calc R
C00F C 0.8701(3) 0.1687(3) 0.4966(2) 0.0455(8) Uani 1 1 d .
H00F H 0.935119 0.189012 0.476082 0.055 Uiso 1 1 calc R
C00G C 0.5642(3) 0.4130(3) 0.74448(18) 0.0328(6) Uani 1 1 d .
H00G H 0.613382 0.350892 0.772920 0.039 Uiso 1 1 calc R
C00H C 0.8112(3) 0.4811(3) 0.6970(2) 0.0366(7) Uani 1 1 d .
H00H H 0.754662 0.527888 0.657324 0.044 Uiso 1 1 calc R
C00I C 0.8352(3) 0.2442(3) 0.5478(2) 0.0394(8) Uani 1 1 d .
H00I H 0.877375 0.315505 0.562579 0.047 Uiso 1 1 calc R
C00J C 0.2620(3) 0.2643(3) 0.1818(2) 0.0384(8) Uani 1 1 d .
H00J H 0.297017 0.337946 0.199538 0.046 Uiso 1 1 calc R
C00K C 0.1692(3) 0.1298(3) 0.07538(18) 0.0354(7) Uani 1 1 d .
C00L C 0.4226(3) 0.5969(3) 0.6640(2) 0.0416(8) Uani 1 1 d .
H00L H 0.375122 0.660424 0.636174 0.050 Uiso 1 1 calc R
C00M C 0.9767(3) 0.3487(4) 0.8138(2) 0.0509(9) Uani 1 1 d .
H00M H 1.032789 0.302625 0.854228 0.061 Uiso 1 1 calc R
C00N C 0.6843(3) 0.1097(2) 0.55835(17) 0.0305(6) Uani 1 1 d .
H00N H 0.621101 0.087944 0.580207 0.037 Uiso 1 1 calc R
C00O C 0.7201(3) 0.0339(3) 0.50757(17) 0.0382(7) Uani 1 1 d .
H00O H 0.681502 -0.039403 0.494956 0.046 Uiso 1 1 calc R
C00P C 0.8119(3) 0.0639(3) 0.47487(19) 0.0429(8) Uani 1 1 d .
H00P H 0.834373 0.013122 0.438099 0.051 Uiso 1 1 calc R
C00Q C 0.5347(3) 0.4207(2) 0.65846(17) 0.0296(6) Uani 1 1 d .
C00R C 0.1602(3) 0.0492(3) 0.13235(19) 0.0395(7) Uani 1 1 d .
H00R H 0.124318 -0.024124 0.114595 0.047 Uiso 1 1 calc R
C00S C 0.9076(3) 0.5332(3) 0.7569(2) 0.0482(8) Uani 1 1 d .
H00S H 0.916716 0.614958 0.757456 0.058 Uiso 1 1 calc R
C00T C 0.4609(3) 0.5128(2) 0.61952(18) 0.0335(6) Uani 1 1 d .
H00T H 0.436394 0.517896 0.560989 0.040 Uiso 1 1 calc R
C00U C 0.9890(3) 0.4673(4) 0.8150(2) 0.0555(10) Uani 1 1 d .
H00U H 1.053986 0.503328 0.856052 0.067 Uiso 1 1 calc R

loop_
_atom_site_aniso_label
_atom_site_aniso_U_11
_atom_site_aniso_U_22
_atom_site_aniso_U_33
_atom_site_aniso_U_23
_atom_site_aniso_U_13
_atom_site_aniso_U_12
Au00 0.03421(9) 0.03230(9) 0.02656(9) -0.00468(4) 0.00813(6) -0.00464(4)
Cl00 0.0685(6) 0.0671(6) 0.0299(4) -0.0094(4) 0.0099(4) -0.0101(5)
N003 0.0358(15) 0.0445(15) 0.0347(15) -0.0105(12) 0.0075(13) -0.0028(12)
C004 0.0336(15) 0.0333(14) 0.0253(13) -0.0026(12) 0.0135(12) -0.0027(12)
C005 0.0267(14) 0.0356(15) 0.0297(14) -0.0066(14) 0.0049(12) -0.0012(13)
C006 0.0350(16) 0.0261(12) 0.0235(13) -0.0017(12) 0.0109(12) -0.0040(12)
C007 0.0362(15) 0.0243(13) 0.0239(13) -0.0012(11) 0.0098(11) -0.0059(12)
C008 0.0393(18) 0.0270(15) 0.0236(15) 0.0008(11) 0.0113(13) 0.0014(11)
C009 0.0398(17) 0.0358(15) 0.0339(15) 0.0009(13) 0.0118(13) -0.0026(14)
C00A 0.0425(19) 0.0435(16) 0.0323(17) 0.0039(14) 0.0110(15) 0.0026(15)
C00B 0.049(2) 0.0366(16) 0.049(2) -0.0126(17) 0.0264(17) -0.0027(16)
C00C 0.0417(19) 0.0381(16) 0.0391(19) 0.0043(14) 0.0171(16) -0.0026(14)
C00D 0.0394(19) 0.0363(18) 0.0361(19) -0.0035(14) 0.0082(16) -0.0013(13)
C00E 0.0428(17) 0.0452(19) 0.0287(16) -0.0083(14) 0.0147(13) -0.0100(16)
C00F 0.053(2) 0.053(2) 0.0410(18) -0.0059(16) 0.0295(16) -0.0055(17)
C00G 0.0359(16) 0.0311(14) 0.0324(16) -0.0020(14) 0.0121(13) -0.0065(13)
C00H 0.0355(15) 0.0353(16) 0.0426(17) -0.0054(14) 0.0174(13) -0.0049(13)
C00I 0.043(2) 0.0381(15) 0.0428(19) -0.0025(15) 0.0212(17) -0.0069(15)
C00J 0.0399(19) 0.0357(16) 0.0406(19) -0.0072(14) 0.0140(15) -0.0089(14)
C00K 0.0297(15) 0.0427(17) 0.0311(15) -0.0026(14) 0.0055(12) -0.0014(13)
C00L 0.0443(19) 0.0359(16) 0.0479(19) 0.0013(15) 0.0189(15) 0.0062(15)
C00M 0.0370(19) 0.084(3) 0.0290(16) 0.0023(18) 0.0063(14) 0.0049(18)
C00N 0.0364(16) 0.0274(13) 0.0277(14) 0.0017(12) 0.0095(12) -0.0011(12)
C00O 0.0516(19) 0.0282(14) 0.0320(16) -0.0040(13) 0.0086(14) -0.0020(13)
C00P 0.058(2) 0.0415(17) 0.0354(16) -0.0061(15) 0.0228(16) 0.0054(16)
C00Q 0.0348(15) 0.0277(14) 0.0296(14) -0.0024(12) 0.0149(12) -0.0080(12)
C00R 0.0413(18) 0.0333(15) 0.0396(17) -0.0045(14) 0.0061(14) -0.0061(13)
C00S 0.0429(19) 0.0513(19) 0.056(2) -0.0198(18) 0.0243(17) -0.0124(16)
C00T 0.0369(15) 0.0335(15) 0.0317(15) -0.0019(13) 0.0131(12) -0.0016(13)
C00U 0.0391(19) 0.086(3) 0.044(2) -0.027(2) 0.0162(16) -0.0172(19)

loop_
_atom_type_symbol
_atom_type_description
_atom_type_scat_dispersion_real
_atom_type_scat_dispersion_imag
_atom_type_scat_source
C C 0.0033 0.0016 'International Tables Vol C Tables 4.2.6.8 and 6.1.1.4'
H H 0.0000 0.0000 'International Tables Vol C Tables 4.2.6.8 and 6.1.1.4'
Au Au -2.0133 8.8022 'International Tables Vol C Tables 4.2.6.8 and 6.1.1.4'
Cl Cl 0.1484 0.1585 'International Tables Vol C Tables 4.2.6.8 and 6.1.1.4'
N N 0.0061 0.0033 'International Tables Vol C Tables 4.2.6.8 and 6.1.1.4'

loop_
_geom_angle_atom_site_label_1
_geom_angle_atom_site_label_2
_geom_angle_atom_site_label_3
_geom_angle
C00D Au00 C007 172.38(13)
C00D N003 C005 174.4(4)
C00A C004 C006 121.1(3)
C00H C004 C006 120.7(3)
C00H C004 C00A 118.1(3)
C009 C005 N003 118.6(3)
C00J C005 N003 119.2(3)
C00J C005 C009 122.2(3)
C007 C006 C004 124.5(3)
C007 C006 C008 121.1(3)
C008 C006 C004 114.2(3)
C006 C007 Au00 120.3(2)
C006 C007 C00Q 121.4(3)
C00Q C007 Au00 117.8(2)
C00I C008 C006 120.3(3)
C00I C008 C00N 117.5(3)
C00N C008 C006 122.2(3)
C005 C009 H009 120.9
C00R C009 C005 118.2(3)
C00R C009 H009 120.9
C004 C00A H00A 119.4
C004 C00A C00M 121.2(3)
C00M C00A H00A 119.4
C00E C00B H00B 120.4
C00E C00B C00L 119.1(3)
C00L C00B H00B 120.4
C00J C00C H00C 120.7
C00J C00C C00K 118.7(3)
C00K C00C H00C 120.7
N003 C00D Au00 171.8(3)
C00B C00E H00E 119.4
C00B C00E C00G 121.2(3)
C00G C00E H00E 119.4
C00I C00F H00F 119.6
C00P C00F H00F 119.6
C00P C00F C00I 120.8(3)
C00E C00G H00G 119.7
C00E C00G C00Q 120.6(3)
C00Q C00G H00G 119.7
C004 C00H H00H 119.7
C004 C00H C00S 120.6(3)
C00S C00H H00H 119.7
C008 C00I H00I 119.4
C00F C00I C008 121.2(3)
C00F C00I H00I 119.4
C005 C00J C00C 119.3(3)
C005 C00J H00J 120.3
C00C C00J H00J 120.3
C00C C00K Cl00 118.8(2)
C00R C00K Cl00 119.6(2)
C00R C00K C00C 121.6(3)
C00B C00L H00L 120.1
C00T C00L C00B 119.8(3)
C00T C00L H00L 120.1
C00A C00M H00M 120.1
C00U C00M C00A 119.7(3)
C00U C00M H00M 120.1
C008 C00N H00N 119.5
C00O C00N C008 121.0(3)
C00O C00N H00N 119.5
C00N C00O H00O 119.8
C00N C00O C00P 120.5(3)
C00P C00O H00O 119.8
C00F C00P C00O 118.8(3)
C00F C00P H00P 120.6
C00O C00P H00P 120.6
C00G C00Q C007 122.5(3)
C00G C00Q C00T 117.5(3)
C00T C00Q C007 120.0(3)
C009 C00R H00R 120.0
C00K C00R C009 120.0(3)
C00K C00R H00R 120.0
C00H C00S H00S 119.8
C00U C00S C00H 120.4(4)
C00U C00S H00S 119.8
C00L C00T C00Q 121.7(3)
C00L C00T H00T 119.1
C00Q C00T H00T 119.1
C00M C00U H00U 120.1
C00S C00U C00M 119.9(3)
C00S C00U H00U 120.1

loop_
_geom_bond_atom_site_label_1
_geom_bond_atom_site_label_2
_geom_bond_distance
Au00 C007 2.041(3)
Au00 C00D 1.981(4)
Cl00 C00K 1.733(3)
N003 C005 1.404(4)
N003 C00D 1.138(4)
C004 C006 1.499(4)
C004 C00A 1.385(4)
C004 C00H 1.385(4)
C005 C009 1.382(4)
C005 C00J 1.375(5)
C006 C007 1.350(4)
C006 C008 1.497(4)
C007 C00Q 1.492(4)
C008 C00I 1.388(5)
C008 C00N 1.399(4)
C009 H009 0.9500
C009 C00R 1.378(4)
C00A H00A 0.9500
C00A C00M 1.392(5)
C00B H00B 0.9500
C00B C00E 1.371(5)
C00B C00L 1.396(5)
C00C H00C 0.9500
C00C C00J 1.377(5)
C00C C00K 1.386(4)
C00E H00E 0.9500
C00E C00G 1.390(4)
C00F H00F 0.9500
C00F C00I 1.378(5)
C00F C00P 1.378(5)
C00G H00G 0.9500
C00G C00Q 1.400(4)
C00H H00H 0.9500
C00H C00S 1.394(4)
C00I H00I 0.9500
C00J H00J 0.9500
C00K C00R 1.371(4)
C00L H00L 0.9500
C00L C00T 1.385(4)
C00M H00M 0.9500
C00M C00U 1.377(6)
C00N H00N 0.9500
C00N C00O 1.380(4)
C00O H00O 0.9500
C00O C00P 1.385(5)
C00P H00P 0.9500
C00Q C00T 1.396(4)
C00R H00R 0.9500
C00S H00S 0.9500
C00S C00U 1.366(6)
C00T H00T 0.9500
C00U H00U 0.9500
